data_1547952
loop_
_publ_author_name
'Christopher H. Woodall'
'Gavin A. Craig'
'Alessandro Prescimone'
'Martin Misek'
'Joan Cano'
'Juan Faus'
'Michael R. Probert'
'Simon Parsons'
'Stephen Moggach'
'Jose Martinez-Lillo'
'Mark Murrie'
'Konstantin V. Kamenev'
'Euan K. Brechin'

_publ_section_title
;
 Pressure induced enhancement of the magnetic ordering temperature in
 rhenium(IV) monomers
;
_journal_name_full 'Nature Communications'
_journal_page_first 13870
_journal_paper_doi 10.1038/ncomms13870
_journal_volume 7
_journal_year 2017
_chemical_absolute_configuration ad
_chemical_formula_moiety 'C8 H6 Br4 N4 Re'
_chemical_formula_sum 'C8 H6 Br4 N4 Re'
_chemical_formula_weight 664.01
_space_group_crystal_system orthorhombic
_space_group_IT_number 19
_space_group_name_Hall 'P 2ac 2ab'
_space_group_name_H-M_alt 'P 21 21 21'
_symmetry_space_group_name_Hall 'P 2ac 2ab'
_symmetry_space_group_name_H-M 'P 21 21 21'
_atom_sites_solution_hydrogens geom
_atom_sites_solution_primary direct
_atom_sites_solution_secondary difmap
_cell_angle_alpha 90.00
_cell_angle_beta 90.00
_cell_angle_gamma 90.00
_cell_formula_units_Z 4
_cell_length_a 9.1029(10)
_cell_length_b 10.5419(9)
_cell_length_c 12.9562(8)
_cell_measurement_reflns_used 2406
_cell_measurement_temperature 293.0
_cell_measurement_theta_max 24.68
_cell_measurement_theta_min 2.49
_cell_volume 1243.30(19)
_computing_molecular_graphics 'Olex2 (Dolomanov et al., 2009)'
_computing_publication_material 'Olex2 (Dolomanov et al., 2009)'
_computing_structure_refinement 'XL (Sheldrick, 2008)'
_computing_structure_solution 'ShelXS (Sheldrick, 2008)'
_diffrn_ambient_temperature 293.0
_diffrn_detector 'Bruker APEX2 area detector'
_diffrn_detector_area_resol_mean 7.9
_diffrn_detector_type 'CCD area detector'
_diffrn_measured_fraction_theta_full 0.528
_diffrn_measured_fraction_theta_max 0.528
_diffrn_measurement_device 'four-circle diffractometer'
_diffrn_measurement_device_type 'Bruker SMART APEX2 area detector'
_diffrn_measurement_method '\w and \f scans'
_diffrn_radiation_monochromator graphite
_diffrn_radiation_probe x-ray
_diffrn_radiation_type MoK\a
_diffrn_radiation_wavelength 0.71073
_diffrn_reflns_av_R_equivalents 0.0654
_diffrn_reflns_av_unetI/netI 0.0591
_diffrn_reflns_limit_h_max 8
_diffrn_reflns_limit_h_min -8
_diffrn_reflns_limit_k_max 10
_diffrn_reflns_limit_k_min -11
_diffrn_reflns_limit_l_max 14
_diffrn_reflns_limit_l_min -14
_diffrn_reflns_number 5207
_diffrn_reflns_theta_full 25.59
_diffrn_reflns_theta_max 25.59
_diffrn_reflns_theta_min 2.49
_diffrn_source 'sealed X-ray tube'
_diffrn_source_type 'sealed X-ray tube'
_diffrn_standards_number 0
_exptl_absorpt_coefficient_mu 22.609
_exptl_absorpt_correction_T_max 1.0000
_exptl_absorpt_correction_T_min 0.5463
_exptl_absorpt_correction_type multi-scan
_exptl_absorpt_process_details
;
SADABS-2008/1 (Bruker,2008) was used for absorption correction.
wR2(int) was 0.1408 before and 0.1080 after correction.
The Ratio of minimum to maximum transmission is 0.5463.
The \l/2 correction factor is 0.0015.
;
_exptl_crystal_colour 'clear brown'
_exptl_crystal_colour_lustre clear
_exptl_crystal_colour_primary brown
_exptl_crystal_density_diffrn 3.547
_exptl_crystal_density_meas .
_exptl_crystal_density_method 'not measured'
_exptl_crystal_description block
_exptl_crystal_F_000 1188
_exptl_crystal_size_max 0.08
_exptl_crystal_size_mid 0.05
_exptl_crystal_size_min 0.01
_refine_diff_density_max 2.690
_refine_diff_density_min -1.736
_refine_diff_density_rms 0.366
_refine_ls_abs_structure_details 'Flack H D (1983), Acta Cryst. A39, 876-881'
_refine_ls_abs_structure_Flack 0.04(6)
_refine_ls_extinction_method none
_refine_ls_goodness_of_fit_ref 1.109
_refine_ls_hydrogen_treatment constr
_refine_ls_matrix_type full
_refine_ls_number_parameters 70
_refine_ls_number_reflns 1273
_refine_ls_number_restraints 0
_refine_ls_restrained_S_all 1.109
_refine_ls_R_factor_all 0.0589
_refine_ls_R_factor_gt 0.0525
_refine_ls_shift/su_max 0.000
_refine_ls_shift/su_mean 0.000
_refine_ls_structure_factor_coef Fsqd
_refine_ls_weighting_details 'calc w=1/[\s^2^(Fo^2^)+(0.0831P)^2^+12.7638P] where P=(Fo^2^+2Fc^2^)/3'
_refine_ls_weighting_scheme calc
_refine_ls_wR_factor_gt 0.1326
_refine_ls_wR_factor_ref 0.1405
_reflns_number_gt 1170
_reflns_number_total 1273
_reflns_threshold_expression >2sigma(I)
_cod_data_source_file ReBr4bpym1.59GPa.cif
_cod_data_source_block chw011
_cod_database_code 1547952
_olex2_refinement_description
;
1. Fixed Uiso
 At 1.2 times of:
  All C(H) groups
2.a Aromatic/amide H refined with riding coordinates:
 C7(H7), C8(H8), C1(H1), C4(H4), C5(H5), C6(H6)
2.b Fitted hexagon refined as free rotating group:
 N1(C3,N3,C7,C8,C1), C2(N2,C4,C5,C6,N4)
;
_olex2_submission_special_instructions 'No special instructions were received'

loop_
_space_group_symop_id
_space_group_symop_operation_xyz
1 'x, y, z'
2 '-x+1/2, -y, z+1/2'
3 '-x, y+1/2, -z+1/2'
4 'x+1/2, -y+1/2, -z'

loop_
_atom_site_label
_atom_site_type_symbol
_atom_site_fract_x
_atom_site_fract_y
_atom_site_fract_z
_atom_site_U_iso_or_equiv
_atom_site_adp_type
_atom_site_occupancy
_atom_site_calc_flag
_atom_site_disorder_assembly
_atom_site_disorder_group
_atom_site_refinement_flags_posn
Re1 Re 0.11273(12) 0.40921(9) 0.37955(7) 0.0257(3) Uani 1 d . . .
Br1 Br 0.1251(4) 0.1785(2) 0.3638(2) 0.0412(7) Uani 1 d . . .
Br2 Br 0.3669(4) 0.4303(3) 0.4333(2) 0.0389(7) Uani 1 d . . .
Br3 Br -0.1579(3) 0.4160(3) 0.3605(2) 0.0369(7) Uani 1 d . . .
Br4 Br 0.1611(4) 0.4415(3) 0.1967(2) 0.0423(9) Uani 1 d . . .
N1 N 0.0703(19) 0.4104(14) 0.5401(9) 0.032(5) Uiso 1 d . . .
C3 C 0.018(2) 0.5275(11) 0.5732(11) 0.031(6) Uiso 1 d . . G
N3 N -0.0349(19) 0.5415(11) 0.6731(11) 0.032(5) Uiso 1 d . . G
C7 C -0.037(2) 0.4383(14) 0.7398(9) 0.035(6) Uiso 1 d . . G
H7 H -0.0723 0.4476 0.8066 0.042 Uiso 1 calc . . R
C8 C 0.015(2) 0.3211(12) 0.7067(10) 0.030(6) Uiso 1 d . . G
H8 H 0.0143 0.2521 0.7514 0.036 Uiso 1 calc . . R
C1 C 0.0687(18) 0.3072(10) 0.6068(11) 0.021(5) Uiso 1 d . . G
H1 H 0.1034 0.2288 0.5847 0.025 Uiso 1 calc . . R
C2 C 0.052(2) 0.6309(11) 0.5157(10) 0.029(6) Uiso 1 d . . .
N2 N 0.0997(19) 0.6072(10) 0.4158(10) 0.022(4) Uiso 1 d . . G
C4 C 0.155(2) 0.7055(14) 0.3560(9) 0.039(7) Uiso 1 d . . G
H4 H 0.1876 0.6896 0.2891 0.047 Uiso 1 calc . . R
C5 C 0.163(2) 0.8276(12) 0.3961(11) 0.049(8) Uiso 1 d . . G
H5 H 0.2002 0.8934 0.3561 0.059 Uiso 1 calc . . R
C6 C 0.115(2) 0.8513(10) 0.4961(12) 0.031(6) Uiso 1 d . . G
H6 H 0.1199 0.9330 0.5230 0.038 Uiso 1 calc . . R
N4 N 0.059(2) 0.7530(13) 0.5559(9) 0.033(6) Uiso 1 d . . G

loop_
_atom_site_aniso_label
_atom_site_aniso_U_11
_atom_site_aniso_U_22
_atom_site_aniso_U_33
_atom_site_aniso_U_23
_atom_site_aniso_U_13
_atom_site_aniso_U_12
Re1 0.0311(8) 0.0304(7) 0.0156(5) -0.0049(4) 0.0012(4) 0.0017(3)
Br1 0.050(2) 0.0345(18) 0.0390(17) -0.0081(11) 0.0110(17) -0.0002(10)
Br2 0.037(2) 0.053(2) 0.0277(15) -0.0057(11) -0.0034(14) 0.0026(11)
Br3 0.032(2) 0.053(2) 0.0259(15) -0.0036(13) 0.0009(12) -0.0002(10)
Br4 0.047(3) 0.060(2) 0.0201(15) -0.0011(11) 0.0062(14) -0.0020(11)

loop_
_atom_type_symbol
_atom_type_description
_atom_type_scat_dispersion_real
_atom_type_scat_dispersion_imag
_atom_type_scat_source
C C 0.0033 0.0016 'International Tables Vol C Tables 4.2.6.8 and 6.1.1.4'
H H 0.0000 0.0000 'International Tables Vol C Tables 4.2.6.8 and 6.1.1.4'
Br Br -0.2901 2.4595 'International Tables Vol C Tables 4.2.6.8 and 6.1.1.4'
N N 0.0061 0.0033 'International Tables Vol C Tables 4.2.6.8 and 6.1.1.4'
Re Re -1.0185 7.2310 'International Tables Vol C Tables 4.2.6.8 and 6.1.1.4'

loop_
_geom_angle_atom_site_label_1
_geom_angle_atom_site_label_2
_geom_angle_atom_site_label_3
_geom_angle
_geom_angle_site_symmetry_1
_geom_angle_site_symmetry_3
Br1 Re1 Br3 93.82(11) . .
Br2 Re1 Br1 94.07(11) . .
Br2 Re1 Br3 167.00(9) . .
Br2 Re1 Br4 95.39(11) . .
Br4 Re1 Br1 92.86(10) . .
Br4 Re1 Br3 94.52(11) . .
N1 Re1 Br1 95.5(4) . .
N1 Re1 Br2 83.8(5) . .
N1 Re1 Br3 85.2(5) . .
N1 Re1 Br4 171.6(4) . .
N1 Re1 N2 76.6(5) . .
N2 Re1 Br1 172.1(4) . .
N2 Re1 Br2 84.3(5) . .
N2 Re1 Br3 86.5(5) . .
N2 Re1 Br4 95.0(4) . .
C3 N1 Re1 111.8(8) . .
C3 N1 C1 120.0 . .
C1 N1 Re1 127.5(8) . .
N1 C3 N3 120.0 . .
C2 C3 N1 118.0(12) . .
C2 C3 N3 120.3(12) . .
C7 N3 C3 120.0 . .
N3 C7 H7 120.0 . .
N3 C7 C8 120.0 . .
C8 C7 H7 120.0 . .
C7 C8 H8 120.0 . .
C1 C8 C7 120.0 . .
C1 C8 H8 120.0 . .
N1 C1 H1 120.0 . .
C8 C1 N1 120.0 . .
C8 C1 H1 120.0 . .
C3 C2 N2 116.0(11) . .
C3 C2 N4 123.4(11) . .
N2 C2 N4 120.0 . .
C2 N2 Re1 113.4(7) . .
C4 N2 Re1 125.8(8) . .
C4 N2 C2 120.0 . .
N2 C4 H4 120.0 . .
N2 C4 C5 120.0 . .
C5 C4 H4 120.0 . .
C4 C5 H5 120.0 . .
C6 C5 C4 120.0 . .
C6 C5 H5 120.0 . .
C5 C6 H6 120.0 . .
N4 C6 C5 120.0 . .
N4 C6 H6 120.0 . .
C6 N4 C2 120.0 . .

loop_
_geom_bond_atom_site_label_1
_geom_bond_atom_site_label_2
_geom_bond_distance
_geom_bond_site_symmetry_2
Re1 Br1 2.443(3) .
Re1 Br2 2.427(4) .
Re1 Br3 2.476(3) .
Re1 Br4 2.433(3) .
Re1 N1 2.116(11) .
Re1 N2 2.142(10) .
N1 C3 1.3900 .
N1 C1 1.3900 .
C3 N3 1.3900 .
C3 C2 1.354(15) .
N3 C7 1.3900 .
C7 H7 0.9300 .
C7 C8 1.3900 .
C8 H8 0.9300 .
C8 C1 1.3900 .
C1 H1 0.9300 .
C2 N2 1.3900 .
C2 N4 1.3900 .
N2 C4 1.3900 .
C4 H4 0.9300 .
C4 C5 1.3900 .
C5 H5 0.9300 .
C5 C6 1.3900 .
C6 H6 0.9300 .
C6 N4 1.3900 .

loop_
_geom_torsion_atom_site_label_1
_geom_torsion_atom_site_label_2
_geom_torsion_atom_site_label_3
_geom_torsion_atom_site_label_4
_geom_torsion
_geom_torsion_site_symmetry_1
_geom_torsion_site_symmetry_2
_geom_torsion_site_symmetry_3
_geom_torsion_site_symmetry_4
Re1 N1 C3 N3 170.9(12) . . . .
Re1 N1 C3 C2 -23.7(14) . . . .
Re1 N1 C1 C8 -169.4(13) . . . .
Re1 N2 C4 C5 -168.6(13) . . . .
Br1 Re1 N1 C3 -164.4(7) . . . .
Br1 Re1 N1 C1 5.7(11) . . . .
Br1 Re1 N2 C2 -15(4) . . . .
Br1 Re1 N2 C4 154(3) . . . .
Br2 Re1 N1 C3 102.1(7) . . . .
Br2 Re1 N1 C1 -87.8(10) . . . .
Br2 Re1 N2 C2 -93.5(8) . . . .
Br2 Re1 N2 C4 75.8(10) . . . .
Br3 Re1 N1 C3 -71.0(7) . . . .
Br3 Re1 N1 C1 99.1(10) . . . .
Br3 Re1 N2 C2 77.3(8) . . . .
Br3 Re1 N2 C4 -113.4(10) . . . .
Br4 Re1 N1 C3 17(4) . . . .
Br4 Re1 N1 C1 -172(3) . . . .
Br4 Re1 N2 C2 171.5(8) . . . .
Br4 Re1 N2 C4 -19.2(10) . . . .
N1 Re1 N2 C2 -8.6(9) . . . .
N1 Re1 N2 C4 160.7(12) . . . .
N1 C3 N3 C7 0.0 . . . .
N1 C3 C2 N2 16.7(17) . . . .
N1 C3 C2 N4 -154.1(10) . . . .
C3 N1 C1 C8 0.0 . . . .
C3 N3 C7 C8 0.0 . . . .
C3 C2 N2 Re1 -1.1(15) . . . .
C3 C2 N2 C4 -171.1(18) . . . .
C3 C2 N4 C6 170.4(19) . . . .
N3 C3 C2 N2 -178.0(10) . . . .
N3 C3 C2 N4 11(2) . . . .
N3 C7 C8 C1 0.0 . . . .
C7 C8 C1 N1 0.0 . . . .
C1 N1 C3 N3 0.0 . . . .
C1 N1 C3 C2 165.4(17) . . . .
C2 C3 N3 C7 -165.0(18) . . . .
C2 N2 C4 C5 0.0 . . . .
N2 Re1 N1 C3 16.5(8) . . . .
N2 Re1 N1 C1 -173.4(12) . . . .
N2 C2 N4 C6 0.0 . . . .
N2 C4 C5 C6 0.0 . . . .
C4 C5 C6 N4 0.0 . . . .
C5 C6 N4 C2 0.0 . . . .
N4 C2 N2 Re1 170.0(11) . . . .
N4 C2 N2 C4 0.0 . . . .
